data_7007767
loop_
_publ_author_name
'Li, Feng'
'Delgado, Rita'
'Drew, Michael G. B.'
'F\'elix, V\'itor'

_publ_section_title
;
 Dioxadiaza- and trioxadiaza-macrocycles containing one dibenzofuran
 unit selective for cadmium.
;
_journal_issue 45
_journal_name_full 'Dalton transactions (Cambridge, England : 2003)'
_journal_page_first 5396
_journal_page_last 5403
_journal_paper_doi 10.1039/b609937h
_journal_year 2006
_chemical_formula_sum 'C20 H26 Cd N4 O10'
_chemical_formula_weight 594.85
_space_group_IT_number 14
_symmetry_cell_setting monoclinic
_symmetry_Int_Tables_number 14
_symmetry_space_group_name_Hall '-P 2ybc'
_symmetry_space_group_name_H-M 'P 1 21/c 1'
_atom_sites_solution_hydrogens geom
_atom_sites_solution_primary direct
_atom_sites_solution_secondary difmap
_audit_creation_method SHELXL-97
_cell_angle_alpha 90.00
_cell_angle_beta 91.138(5)
_cell_angle_gamma 90.00
_cell_formula_units_Z 4
_cell_length_a 8.4122(4)
_cell_length_b 17.2444(9)
_cell_length_c 15.3981(9)
_cell_measurement_temperature 150(2)
_cell_volume 2233.3(2)
_computing_cell_refinement 'Oxford Diffraction Ltd software'
_computing_data_collection 'Oxford Diffraction Ltd software'
_computing_data_reduction 'Oxford Diffraction Ltd software'
_computing_molecular_graphics PLATON(Spek,2003)
_computing_structure_refinement 'SHELXL-97 (Sheldrick, 1997)'
_computing_structure_solution 'SHELXS-97 (Sheldrick, 1997)'
_diffrn_ambient_temperature 150(2)
_diffrn_measured_fraction_theta_full 0.945
_diffrn_measured_fraction_theta_max 0.945
_diffrn_measurement_device_type 'XCalibur-CCD from Oxford Diffraction Ltd'
_diffrn_measurement_method '321 frames at 3 s'
_diffrn_radiation_monochromator graphite
_diffrn_radiation_type MoK\a
_diffrn_radiation_wavelength 0.71073
_diffrn_reflns_av_R_equivalents 0.0201
_diffrn_reflns_av_sigmaI/netI 0.0331
_diffrn_reflns_limit_h_max 11
_diffrn_reflns_limit_h_min -6
_diffrn_reflns_limit_k_max 23
_diffrn_reflns_limit_k_min -24
_diffrn_reflns_limit_l_max 15
_diffrn_reflns_limit_l_min -21
_diffrn_reflns_number 14057
_diffrn_reflns_theta_full 30.08
_diffrn_reflns_theta_max 30.08
_diffrn_reflns_theta_min 2.65
_diffrn_source 'fine-focus sealed tube'
_exptl_absorpt_coefficient_mu 1.044
_exptl_absorpt_correction_T_max 1.00
_exptl_absorpt_correction_T_min 0.78
_exptl_absorpt_correction_type empirical
_exptl_crystal_colour colourless
_exptl_crystal_density_diffrn 1.769
_exptl_crystal_density_method 'not measured'
_exptl_crystal_description parallelopiped
_exptl_crystal_F_000 1208
_exptl_crystal_size_max 0.25
_exptl_crystal_size_mid 0.22
_exptl_crystal_size_min 0.18
_refine_diff_density_max 0.602
_refine_diff_density_min -0.636
_refine_diff_density_rms 0.072
_refine_ls_extinction_method none
_refine_ls_goodness_of_fit_ref 1.063
_refine_ls_hydrogen_treatment mixed
_refine_ls_matrix_type full
_refine_ls_number_parameters 324
_refine_ls_number_reflns 6382
_refine_ls_number_restraints 0
_refine_ls_restrained_S_all 1.063
_refine_ls_R_factor_all 0.0566
_refine_ls_R_factor_gt 0.0352
_refine_ls_shift/su_max 0.000
_refine_ls_shift/su_mean 0.000
_refine_ls_structure_factor_coef Fsqd
_refine_ls_weighting_details 'w=1/[\s^2^(Fo^2^)+(0.0286P)^2^+1.7762P] where P=(Fo^2^+2Fc^2^)/3'
_refine_ls_weighting_scheme calc
_refine_ls_wR_factor_gt 0.0710
_refine_ls_wR_factor_ref 0.0754
_reflns_number_gt 4696
_reflns_number_total 6382
_reflns_threshold_expression >2sigma(I)
_cod_data_source_file b609937h.txt
_cod_data_source_block compound2
_cod_depositor_comments
;
The following automatic conversions were performed:
'_exptl_absorpt_correction_type' value 'Empirical' changed to 'empirical'
according to '/home/saulius/struct/CIF-dictionaries/cif_core.dic'
dictionary named 'cif_core.dic' version 2.4.1 from 2010-06-29.

Automatic conversion script
Id: cif_fix_enum 1527 2010-12-29 10:47:43Z saulius 

The following automatic conversions were performed:

'_refine_ls_weighting_scheme' value 'calc
w=1/[\s^2^(Fo^2^)+(0.0286P)^2^+1.7762P] where P=(Fo^2^+2Fc^2^)/3' was
changed to 'calc'. New tag '_refine_ls_weighting_details' was
created. The value of the new tag was set to
'w=1/[\s^2^(Fo^2^)+(0.0286P)^2^+1.7762P] where P=(Fo^2^+2Fc^2^)/3'.

Automatic conversion script
Id: cif_fix_values 3143 2015-03-26 13:38:13Z robertas 
;
_cod_original_sg_symbol_H-M 'P 21/c'
_cod_database_code 7007767

loop_
_symmetry_equiv_pos_as_xyz
'x, y, z'
'-x, y+1/2, -z+1/2'
'-x, -y, -z'
'x, -y-1/2, z-1/2'

loop_
_atom_site_label
_atom_site_type_symbol
_atom_site_fract_x
_atom_site_fract_y
_atom_site_fract_z
_atom_site_U_iso_or_equiv
_atom_site_adp_type
_atom_site_occupancy
_atom_site_calc_flag
_atom_site_refinement_flags
_atom_site_disorder_assembly
_atom_site_disorder_group
Cd Cd -0.209185(18) -0.002063(11) -0.291390(11) 0.02087(5) Uani 1 d . . .
O23 O -0.18781(19) 0.03399(10) -0.12624(11) 0.0223(4) Uani 1 d . . .
O28 O -0.1286(2) -0.08816(12) -0.41348(12) 0.0316(4) Uani 1 d . . .
O31 O -0.2723(4) 0.04141(14) -0.43846(14) 0.0659(8) Uani 1 d . . .
O42 O -0.4599(3) -0.0828(2) -0.34125(16) 0.0739(10) Uani 1 d . . .
O43 O -0.4601(2) -0.02306(14) -0.22151(16) 0.0465(6) Uani 1 d . . .
O44 O -0.6787(2) -0.07335(13) -0.27124(14) 0.0401(5) Uani 1 d . . .
O100 O 0.0543(2) 0.03870(14) -0.29646(15) 0.0316(5) Uani 1 d . . .
H101 H 0.126(4) 0.0127(19) -0.285(2) 0.036(9) Uiso 1 d . . .
H102 H 0.069(4) 0.082(2) -0.298(2) 0.038(10) Uiso 1 d . . .
N25 N -0.1091(2) -0.11674(13) -0.23011(14) 0.0248(4) Uani 1 d . . .
H25 H -0.1973 -0.1463 -0.2159 0.030 Uiso 1 calc R . .
N34 N -0.2822(3) 0.12888(14) -0.29096(15) 0.0343(5) Uani 1 d . . .
H34 H -0.3927 0.1270 -0.2939 0.041 Uiso 1 calc R . .
N41 N -0.5354(2) -0.05898(15) -0.27819(15) 0.0305(5) Uani 1 d . . .
C11 C -0.3190(3) 0.16021(15) -0.13603(18) 0.0272(5) Uani 1 d . . .
C12 C -0.2812(3) 0.09269(14) -0.09198(17) 0.0236(5) Uani 1 d . . .
C13 C -0.4142(3) 0.21176(16) -0.0904(2) 0.0324(6) Uani 1 d . . .
H13 H -0.4448 0.2593 -0.1170 0.039 Uiso 1 calc R . .
C14 C -0.4657(3) 0.19532(18) -0.0066(2) 0.0350(7) Uani 1 d . . .
H14 H -0.5313 0.2318 0.0220 0.042 Uiso 1 calc R . .
C15 C -0.4238(3) 0.12772(17) 0.03563(19) 0.0314(6) Uani 1 d . . .
H15 H -0.4581 0.1176 0.0929 0.038 Uiso 1 calc R . .
C16 C -0.3291(3) 0.07444(15) -0.00838(17) 0.0248(5) Uani 1 d . . .
C17 C -0.2610(3) -0.00102(16) 0.01160(15) 0.0250(5) Uani 1 d . . .
C18 C -0.2593(3) -0.05047(17) 0.08342(17) 0.0306(6) Uani 1 d . . .
H18 H -0.3138 -0.0373 0.1348 0.037 Uiso 1 calc R . .
C19 C -0.1758(3) -0.11914(18) 0.07715(18) 0.0335(6) Uani 1 d . . .
H19 H -0.1717 -0.1534 0.1255 0.040 Uiso 1 calc R . .
C20 C -0.0975(3) -0.13938(16) 0.00145(18) 0.0288(6) Uani 1 d . . .
H20 H -0.0426 -0.1874 -0.0005 0.035 Uiso 1 calc R . .
C21 C -0.0972(3) -0.09161(14) -0.07130(16) 0.0230(5) Uani 1 d . . .
C22 C -0.1787(3) -0.02254(15) -0.06207(16) 0.0225(5) Uani 1 d . . .
C24 C -0.0094(3) -0.11299(17) -0.15162(17) 0.0298(6) Uani 1 d . . .
H24A H 0.0759 -0.0745 -0.1606 0.036 Uiso 1 calc R . .
H24B H 0.0418 -0.1641 -0.1424 0.036 Uiso 1 calc R . .
C26 C -0.0244(3) -0.16129(15) -0.29716(17) 0.0277(6) Uani 1 d . . .
H26A H -0.0039 -0.2145 -0.2756 0.033 Uiso 1 calc R . .
H26B H 0.0795 -0.1365 -0.3078 0.033 Uiso 1 calc R . .
C27 C -0.1181(4) -0.16536(17) -0.38062(19) 0.0350(6) Uani 1 d . . .
H27A H -0.0642 -0.1994 -0.4226 0.042 Uiso 1 calc R . .
H27B H -0.2256 -0.1864 -0.3704 0.042 Uiso 1 calc R . .
C29 C -0.2224(4) -0.0831(2) -0.49108(18) 0.0397(7) Uani 1 d . . .
H29A H -0.3284 -0.1064 -0.4821 0.048 Uiso 1 calc R . .
H29B H -0.1702 -0.1114 -0.5386 0.048 Uiso 1 calc R . .
C30 C -0.2391(4) 0.0000(2) -0.51364(18) 0.0415(7) Uani 1 d . . .
H30A H -0.1394 0.0193 -0.5390 0.050 Uiso 1 calc R . .
H30B H -0.3263 0.0069 -0.5571 0.050 Uiso 1 calc R . .
C32 C -0.3129(4) 0.12048(18) -0.4488(2) 0.0409(7) Uani 1 d . . .
H32A H -0.4299 0.1267 -0.4491 0.049 Uiso 1 calc R . .
H32B H -0.2727 0.1401 -0.5047 0.049 Uiso 1 calc R . .
C33 C -0.2399(3) 0.16469(17) -0.37534(18) 0.0318(6) Uani 1 d . . .
H33A H -0.2780 0.2190 -0.3772 0.038 Uiso 1 calc R . .
H33B H -0.1229 0.1652 -0.3809 0.038 Uiso 1 calc R . .
C35 C -0.2516(4) 0.17935(17) -0.2212(2) 0.0420(8) Uani 1 d . . .
H35A H -0.2911 0.2314 -0.2382 0.050 Uiso 1 calc R . .
H35B H -0.1348 0.1835 -0.2134 0.050 Uiso 1 calc R . .
O52 O -0.6372(2) 0.12713(14) -0.31231(18) 0.0516(6) Uani 1 d . . .
O53 O -0.8542(2) 0.19278(12) -0.31041(16) 0.0408(5) Uani 1 d . . .
O54 O -0.6284(2) 0.25297(14) -0.30211(17) 0.0489(6) Uani 1 d . . .
N51 N -0.7043(2) 0.19201(15) -0.30855(15) 0.0303(5) Uani 1 d . . .

loop_
_atom_site_aniso_label
_atom_site_aniso_U_11
_atom_site_aniso_U_22
_atom_site_aniso_U_33
_atom_site_aniso_U_23
_atom_site_aniso_U_13
_atom_site_aniso_U_12
Cd 0.01983(8) 0.02483(9) 0.01791(8) -0.00025(9) -0.00050(5) -0.00029(8)
O23 0.0232(8) 0.0214(8) 0.0225(9) -0.0003(7) 0.0026(7) 0.0011(7)
O28 0.0334(10) 0.0378(11) 0.0234(10) -0.0034(8) -0.0027(8) -0.0026(8)
O31 0.138(3) 0.0384(14) 0.0204(11) 0.0010(10) -0.0088(14) 0.0201(15)
O42 0.0358(12) 0.155(3) 0.0308(13) -0.0152(16) 0.0064(10) 0.0037(16)
O43 0.0277(10) 0.0540(14) 0.0579(15) -0.0185(12) 0.0010(10) -0.0102(9)
O44 0.0168(8) 0.0569(14) 0.0467(13) -0.0029(11) 0.0017(8) -0.0086(9)
O100 0.0212(9) 0.0323(12) 0.0411(13) 0.0040(10) -0.0016(8) -0.0017(9)
N25 0.0243(10) 0.0270(11) 0.0231(11) -0.0022(9) 0.0010(8) 0.0040(8)
N34 0.0490(14) 0.0288(12) 0.0249(12) 0.0026(10) -0.0036(11) 0.0037(11)
N41 0.0202(10) 0.0448(14) 0.0265(12) 0.0057(11) 0.0017(9) -0.0013(9)
C11 0.0269(12) 0.0222(12) 0.0325(15) -0.0039(11) -0.0006(11) -0.0018(10)
C12 0.0194(11) 0.0237(12) 0.0276(14) -0.0085(10) -0.0004(9) -0.0011(9)
C13 0.0289(13) 0.0242(13) 0.0437(18) -0.0084(12) -0.0064(12) 0.0031(10)
C14 0.0257(14) 0.0366(15) 0.0427(18) -0.0174(13) -0.0015(13) 0.0028(11)
C15 0.0270(12) 0.0407(16) 0.0264(14) -0.0140(12) -0.0009(10) -0.0014(11)
C16 0.0204(11) 0.0297(13) 0.0242(13) -0.0092(11) -0.0036(9) -0.0017(10)
C17 0.0228(10) 0.0320(12) 0.0199(11) -0.0042(13) -0.0034(8) -0.0032(12)
C18 0.0291(13) 0.0447(16) 0.0179(13) -0.0023(12) -0.0014(10) -0.0036(12)
C19 0.0398(15) 0.0403(16) 0.0201(13) 0.0083(12) -0.0063(11) -0.0039(13)
C20 0.0300(13) 0.0293(13) 0.0267(14) 0.0038(11) -0.0062(11) 0.0004(11)
C21 0.0227(11) 0.0253(12) 0.0210(12) -0.0002(10) -0.0029(9) -0.0020(9)
C22 0.0222(11) 0.0254(12) 0.0199(12) -0.0008(9) -0.0020(9) -0.0044(9)
C24 0.0317(13) 0.0320(14) 0.0256(14) -0.0004(11) -0.0014(11) 0.0086(11)
C26 0.0285(12) 0.0246(13) 0.0301(14) -0.0042(11) 0.0041(11) 0.0009(10)
C27 0.0425(16) 0.0321(15) 0.0305(15) -0.0112(13) 0.0015(12) -0.0020(12)
C29 0.0405(15) 0.057(2) 0.0211(14) -0.0093(14) -0.0031(12) -0.0005(15)
C30 0.0414(15) 0.062(2) 0.0208(12) 0.0016(16) -0.0022(11) 0.0024(17)
C32 0.0507(18) 0.0407(17) 0.0308(16) 0.0108(14) -0.0102(14) 0.0009(14)
C33 0.0318(14) 0.0336(14) 0.0298(15) 0.0110(12) -0.0064(11) -0.0034(11)
C35 0.059(2) 0.0234(14) 0.0435(19) 0.0035(13) 0.0112(15) 0.0004(13)
O52 0.0259(10) 0.0501(14) 0.0785(19) -0.0075(13) -0.0049(11) 0.0084(10)
O53 0.0184(8) 0.0381(11) 0.0658(16) -0.0083(11) 0.0007(9) 0.0024(8)
O54 0.0331(11) 0.0506(14) 0.0631(16) 0.0044(12) -0.0003(10) -0.0146(10)
N51 0.0231(10) 0.0435(14) 0.0242(12) -0.0026(10) 0.0000(9) -0.0017(10)

loop_
_atom_type_symbol
_atom_type_description
_atom_type_scat_dispersion_real
_atom_type_scat_dispersion_imag
_atom_type_scat_source
C C 0.0033 0.0016 'International Tables Vol C Tables 4.2.6.8 and 6.1.1.4'
H H 0.0000 0.0000 'International Tables Vol C Tables 4.2.6.8 and 6.1.1.4'
Cd Cd -0.8075 1.2024 'International Tables Vol C Tables 4.2.6.8 and 6.1.1.4'
N N 0.0061 0.0033 'International Tables Vol C Tables 4.2.6.8 and 6.1.1.4'
O O 0.0106 0.0060 'International Tables Vol C Tables 4.2.6.8 and 6.1.1.4'

loop_
_geom_angle_atom_site_label_1
_geom_angle_atom_site_label_2
_geom_angle_atom_site_label_3
_geom_angle
_geom_angle_site_symmetry_1
_geom_angle_site_symmetry_3
_geom_angle_publ_flag
O100 Cd N34 87.65(9) . . ?
O100 Cd N25 86.19(8) . . ?
N34 Cd N25 155.02(8) . . ?
O100 Cd O43 154.31(8) . . ?
N34 Cd O43 84.93(8) . . ?
N25 Cd O43 90.24(8) . . ?
O100 Cd O31 93.79(10) . . ?
N34 Cd O31 69.70(8) . . ?
N25 Cd O31 134.86(8) . . ?
O43 Cd O31 106.51(10) . . ?
O100 Cd O28 83.20(7) . . ?
N34 Cd O28 130.57(7) . . ?
N25 Cd O28 72.58(7) . . ?
O43 Cd O28 119.89(7) . . ?
O31 Cd O28 62.65(7) . . ?
O100 Cd O23 85.06(7) . . ?
N34 Cd O23 77.37(7) . . ?
N25 Cd O23 78.00(6) . . ?
O43 Cd O23 69.33(7) . . ?
O31 Cd O23 147.06(7) . . ?
O28 Cd O23 148.91(6) . . ?
O100 Cd O42 155.34(8) . . ?
N34 Cd O42 107.64(10) . . ?
N25 Cd O42 87.14(9) . . ?
O43 Cd O42 49.29(7) . . ?
O31 Cd O42 74.49(10) . . ?
O28 Cd O42 72.15(7) . . ?
O23 Cd O42 116.63(6) . . ?
C22 O23 C12 105.32(19) . . ?
C22 O23 Cd 121.71(14) . . ?
C12 O23 Cd 120.80(15) . . ?
C29 O28 C27 112.6(2) . . ?
C29 O28 Cd 116.20(17) . . ?
C27 O28 Cd 107.66(15) . . ?
C30 O31 C32 116.9(2) . . ?
C30 O31 Cd 124.84(19) . . ?
C32 O31 Cd 116.74(18) . . ?
N41 O42 Cd 90.91(19) . . ?
N41 O43 Cd 101.59(16) . . ?
Cd O100 H101 124(2) . . ?
Cd O100 H102 117(3) . . ?
H101 O100 H102 117(3) . . ?
C24 N25 C26 108.90(19) . . ?
C24 N25 Cd 119.53(17) . . ?
C26 N25 Cd 109.36(15) . . ?
C24 N25 H25 106.1 . . ?
C26 N25 H25 106.1 . . ?
Cd N25 H25 106.1 . . ?
C35 N34 C33 111.6(2) . . ?
C35 N34 Cd 123.84(19) . . ?
C33 N34 Cd 109.31(17) . . ?
C35 N34 H34 103.2 . . ?
C33 N34 H34 103.2 . . ?
Cd N34 H34 103.2 . . ?
O43 N41 O44 121.8(2) . . ?
O43 N41 O42 117.1(2) . . ?
O44 N41 O42 121.1(3) . . ?
C12 C11 C13 114.7(3) . . ?
C12 C11 C35 122.4(2) . . ?
C13 C11 C35 122.6(3) . . ?
C11 C12 O23 123.6(2) . . ?
C11 C12 C16 125.2(2) . . ?
O23 C12 C16 111.2(2) . . ?
C11 C13 C14 121.8(3) . . ?
C11 C13 H13 119.1 . . ?
C14 C13 H13 119.1 . . ?
C15 C14 C13 121.7(2) . . ?
C15 C14 H14 119.1 . . ?
C13 C14 H14 119.1 . . ?
C14 C15 C16 118.0(3) . . ?
C14 C15 H15 121.0 . . ?
C16 C15 H15 121.0 . . ?
C12 C16 C15 118.5(3) . . ?
C12 C16 C17 106.1(2) . . ?
C15 C16 C17 135.4(3) . . ?
C22 C17 C18 119.1(3) . . ?
C22 C17 C16 105.5(2) . . ?
C18 C17 C16 135.4(2) . . ?
C19 C18 C17 117.7(2) . . ?
C19 C18 H18 121.1 . . ?
C17 C18 H18 121.1 . . ?
C18 C19 C20 121.5(3) . . ?
C18 C19 H19 119.3 . . ?
C20 C19 H19 119.3 . . ?
C21 C20 C19 122.3(3) . . ?
C21 C20 H20 118.9 . . ?
C19 C20 H20 118.9 . . ?
C22 C21 C20 114.7(2) . . ?
C22 C21 C24 123.4(2) . . ?
C20 C21 C24 121.9(2) . . ?
C21 C22 O23 123.5(2) . . ?
C21 C22 C17 124.7(2) . . ?
O23 C22 C17 111.8(2) . . ?
N25 C24 C21 114.2(2) . . ?
N25 C24 H24A 108.7 . . ?
C21 C24 H24A 108.7 . . ?
N25 C24 H24B 108.7 . . ?
C21 C24 H24B 108.7 . . ?
H24A C24 H24B 107.6 . . ?
N25 C26 C27 111.7(2) . . ?
N25 C26 H26A 109.3 . . ?
C27 C26 H26A 109.3 . . ?
N25 C26 H26B 109.3 . . ?
C27 C26 H26B 109.3 . . ?
H26A C26 H26B 107.9 . . ?
O28 C27 C26 106.8(2) . . ?
O28 C27 H27A 110.4 . . ?
C26 C27 H27A 110.4 . . ?
O28 C27 H27B 110.4 . . ?
C26 C27 H27B 110.4 . . ?
H27A C27 H27B 108.6 . . ?
O28 C29 C30 107.8(2) . . ?
O28 C29 H29A 110.2 . . ?
C30 C29 H29A 110.2 . . ?
O28 C29 H29B 110.2 . . ?
C30 C29 H29B 110.2 . . ?
H29A C29 H29B 108.5 . . ?
O31 C30 C29 108.7(2) . . ?
O31 C30 H30A 109.9 . . ?
C29 C30 H30A 109.9 . . ?
O31 C30 H30B 109.9 . . ?
C29 C30 H30B 109.9 . . ?
H30A C30 H30B 108.3 . . ?
O31 C32 C33 108.3(2) . . ?
O31 C32 H32A 110.0 . . ?
C33 C32 H32A 110.0 . . ?
O31 C32 H32B 110.0 . . ?
C33 C32 H32B 110.0 . . ?
H32A C32 H32B 108.4 . . ?
C32 C33 N34 110.5(2) . . ?
C32 C33 H33A 109.6 . . ?
N34 C33 H33A 109.6 . . ?
C32 C33 H33B 109.6 . . ?
N34 C33 H33B 109.6 . . ?
H33A C33 H33B 108.1 . . ?
N34 C35 C11 118.3(3) . . ?
N34 C35 H35A 107.7 . . ?
C11 C35 H35A 107.7 . . ?
N34 C35 H35B 107.7 . . ?
C11 C35 H35B 107.7 . . ?
H35A C35 H35B 107.1 . . ?
O54 N51 O52 122.1(2) . . ?
O54 N51 O53 120.6(2) . . ?
O52 N51 O53 117.3(2) . . ?

loop_
_geom_bond_atom_site_label_1
_geom_bond_atom_site_label_2
_geom_bond_distance
_geom_bond_site_symmetry_2
_geom_bond_publ_flag
Cd O100 2.3284(19) . ?
Cd N34 2.340(2) . ?
Cd N25 2.341(2) . ?
Cd O43 2.415(2) . ?
Cd O31 2.434(2) . ?
Cd O28 2.4997(19) . ?
Cd O23 2.6206(17) . ?
Cd O42 2.629(3) . ?
O23 C22 1.389(3) . ?
O23 C12 1.392(3) . ?
O28 C29 1.421(3) . ?
O28 C27 1.426(4) . ?
O31 C30 1.393(4) . ?
O31 C32 1.414(4) . ?
O42 N41 1.241(3) . ?
O43 N41 1.235(3) . ?
O44 N41 1.238(3) . ?
O100 H101 0.77(4) . ?
O100 H102 0.76(3) . ?
N25 C24 1.459(3) . ?
N25 C26 1.481(3) . ?
N25 H25 0.9300 . ?
N34 C35 1.402(4) . ?
N34 C33 1.488(3) . ?
N34 H34 0.9300 . ?
C11 C12 1.381(4) . ?
C11 C13 1.396(4) . ?
C11 C35 1.477(4) . ?
C12 C16 1.393(4) . ?
C13 C14 1.399(4) . ?
C13 H13 0.9500 . ?
C14 C15 1.377(4) . ?
C14 H14 0.9500 . ?
C15 C16 1.400(3) . ?
C15 H15 0.9500 . ?
C16 C17 1.452(4) . ?
C17 C22 1.391(3) . ?
C17 C18 1.396(4) . ?
C18 C19 1.381(4) . ?
C18 H18 0.9500 . ?
C19 C20 1.395(4) . ?
C19 H19 0.9500 . ?
C20 C21 1.390(4) . ?
C20 H20 0.9500 . ?
C21 C22 1.383(3) . ?
C21 C24 1.499(4) . ?
C24 H24A 0.9900 . ?
C24 H24B 0.9900 . ?
C26 C27 1.496(4) . ?
C26 H26A 0.9900 . ?
C26 H26B 0.9900 . ?
C27 H27A 0.9900 . ?
C27 H27B 0.9900 . ?
C29 C30 1.480(5) . ?
C29 H29A 0.9900 . ?
C29 H29B 0.9900 . ?
C30 H30A 0.9900 . ?
C30 H30B 0.9900 . ?
C32 C33 1.487(4) . ?
C32 H32A 0.9900 . ?
C32 H32B 0.9900 . ?
C33 H33A 0.9900 . ?
C33 H33B 0.9900 . ?
C35 H35A 0.9900 . ?
C35 H35B 0.9900 . ?
O52 N51 1.255(3) . ?
O53 N51 1.261(3) . ?
O54 N51 1.233(3) . ?
